data_4127340
loop_
_publ_author_name
'Zhang, Jianpeng'
'Li, Zijian'
'Zhuo, Junming'
'Cui, Yue'
'Han, Ting'
'Li, Chao'

_publ_section_title
;
 Tandem Decarboxylative Cyclization/Alkenylation Strategy for Total
 Syntheses of (+)-Longirabdiol, (-)-Longirabdolactone, and (-)-Effusin.
;
_journal_issue 20
_journal_name_full 'Journal of the American Chemical Society'
_journal_page_first 8372
_journal_page_last 8380
_journal_paper_doi 10.1021/jacs.9b03978
_journal_volume 141
_journal_year 2019
_chemical_formula_sum 'C17 H20 O2'
_chemical_formula_weight 256.33
_space_group_crystal_system triclinic
_space_group_IT_number 2
_space_group_name_Hall '-P 1'
_space_group_name_H-M_alt 'P -1'
_symmetry_space_group_name_Hall '-P 1'
_symmetry_space_group_name_H-M 'P -1'
_atom_sites_solution_hydrogens geom
_audit_creation_method SHELXL-2014/7
_cell_angle_alpha 73.301(2)
_cell_angle_beta 83.663(2)
_cell_angle_gamma 87.804(2)
_cell_formula_units_Z 4
_cell_length_a 6.06940(10)
_cell_length_b 12.5162(3)
_cell_length_c 19.1277(4)
_cell_measurement_reflns_used 6524
_cell_measurement_temperature 179.98(10)
_cell_measurement_theta_max 29.3630
_cell_measurement_theta_min 2.2900
_cell_volume 1383.24(5)
_computing_structure_refinement 'SHELXL-2014/7 (Sheldrick, 2014)'
_diffrn_ambient_temperature 179.98(10)
_diffrn_measured_fraction_theta_full 0.999
_diffrn_measured_fraction_theta_max 0.998
_diffrn_measurement_device_type 'XtaLAB AFC12 (RINC): Kappa single'
_diffrn_radiation_type MoK\a
_diffrn_radiation_wavelength 0.71073
_diffrn_reflns_av_R_equivalents 0.0254
_diffrn_reflns_av_unetI/netI 0.0325
_diffrn_reflns_Laue_measured_fraction_full 0.999
_diffrn_reflns_Laue_measured_fraction_max 0.998
_diffrn_reflns_limit_h_max 7
_diffrn_reflns_limit_h_min -7
_diffrn_reflns_limit_k_max 16
_diffrn_reflns_limit_k_min -16
_diffrn_reflns_limit_l_max 24
_diffrn_reflns_limit_l_min -24
_diffrn_reflns_number 17712
_diffrn_reflns_point_group_measured_fraction_full 0.999
_diffrn_reflns_point_group_measured_fraction_max 0.998
_diffrn_reflns_theta_full 25.242
_diffrn_reflns_theta_max 27.479
_diffrn_reflns_theta_min 2.284
_exptl_absorpt_coefficient_mu 0.079
_exptl_absorpt_correction_T_max 1.00000
_exptl_absorpt_correction_T_min 0.82561
_exptl_absorpt_correction_type multi-scan
_exptl_absorpt_process_details
;
CrysAlisPro 1.171.39.29a (Rigaku Oxford Diffraction, 2015)
Empirical absorption correction using spherical harmonics,
 implemented in SCALE3 ABSPACK scaling algorithm.
;
_exptl_crystal_colour colorless
_exptl_crystal_density_diffrn 1.231
_exptl_crystal_description rod-like
_exptl_crystal_F_000 552
_exptl_crystal_size_max 0.3
_exptl_crystal_size_mid 0.08
_exptl_crystal_size_min 0.05
_refine_diff_density_max 0.339
_refine_diff_density_min -0.202
_refine_diff_density_rms 0.040
_refine_ls_extinction_method none
_refine_ls_goodness_of_fit_ref 1.061
_refine_ls_hydrogen_treatment constr
_refine_ls_matrix_type full
_refine_ls_number_parameters 345
_refine_ls_number_reflns 6311
_refine_ls_number_restraints 0
_refine_ls_restrained_S_all 1.061
_refine_ls_R_factor_all 0.0608
_refine_ls_R_factor_gt 0.0444
_refine_ls_shift/su_max 0.000
_refine_ls_shift/su_mean 0.000
_refine_ls_structure_factor_coef Fsqd
_refine_ls_weighting_details 'w=1/[\s^2^(Fo^2^)+(0.0629P)^2^+0.1710P] where P=(Fo^2^+2Fc^2^)/3'
_refine_ls_weighting_scheme calc
_refine_ls_wR_factor_gt 0.1148
_refine_ls_wR_factor_ref 0.1229
_reflns_Friedel_coverage 0.000
_reflns_number_gt 4837
_reflns_number_total 6311
_reflns_threshold_expression 'I > 2\s(I)'
_cod_data_source_file ja9b03978_si_002.cif
_cod_data_source_block 3
_cod_database_code 4127340
_shelx_shelxl_version_number 2014/7
_shelx_space_group_comment
;
The symmetry employed for this shelxl refinement is uniquely defined
by the following loop, which should always be used as a source of
symmetry information in preference to the above space-group names.
They are only intended as comments.
;

loop_
_space_group_symop_operation_xyz
'x, y, z'
'-x, -y, -z'

loop_
_atom_site_label
_atom_site_type_symbol
_atom_site_fract_x
_atom_site_fract_y
_atom_site_fract_z
_atom_site_U_iso_or_equiv
_atom_site_adp_type
_atom_site_occupancy
_atom_site_site_symmetry_order
_atom_site_calc_flag
_atom_site_refinement_flags_posn
_atom_site_refinement_flags_adp
O1 O 0.43595(16) 0.59704(8) 0.29143(6) 0.0397(2) Uani 1 1 d . .
O2 O 0.42542(14) 0.78222(7) 0.26509(5) 0.0306(2) Uani 1 1 d . .
C1 C 0.4072(2) 0.67872(10) 0.31260(7) 0.0289(3) Uani 1 1 d . .
C2 C 0.3804(2) 0.86524(10) 0.30489(6) 0.0270(3) Uani 1 1 d . .
H2A H 0.2936 0.9267 0.2776 0.032 Uiso 1 1 calc R U
H2B H 0.5174 0.8942 0.3137 0.032 Uiso 1 1 calc R U
C3 C 0.25046(19) 0.80286(9) 0.37698(6) 0.0239(3) Uani 1 1 d . .
H3 H 0.0959 0.7984 0.3677 0.029 Uiso 1 1 calc R U
C4 C 0.3528(2) 0.68543(10) 0.39053(7) 0.0270(3) Uani 1 1 d . .
C5 C 0.1967(2) 0.59213(11) 0.43500(8) 0.0392(3) Uani 1 1 d . .
H5A H 0.1646 0.5982 0.4840 0.059 Uiso 1 1 calc R U
H5B H 0.2657 0.5213 0.4366 0.059 Uiso 1 1 calc R U
H5C H 0.0614 0.5982 0.4124 0.059 Uiso 1 1 calc R U
C6 C 0.5777(2) 0.67860(11) 0.42288(7) 0.0319(3) Uani 1 1 d . .
H6A H 0.6275 0.6015 0.4370 0.038 Uiso 1 1 calc R U
H6B H 0.6871 0.7212 0.3854 0.038 Uiso 1 1 calc R U
C7 C 0.5616(2) 0.72333(12) 0.48949(8) 0.0397(3) Uani 1 1 d . .
H7A H 0.4611 0.6773 0.5285 0.048 Uiso 1 1 calc R U
H7B H 0.7064 0.7194 0.5071 0.048 Uiso 1 1 calc R U
C8 C 0.4788(2) 0.84342(12) 0.47032(8) 0.0378(3) Uani 1 1 d . .
H8A H 0.5849 0.8902 0.4338 0.045 Uiso 1 1 calc R U
H8B H 0.4674 0.8693 0.5138 0.045 Uiso 1 1 calc R U
C9 C 0.2521(2) 0.85463(10) 0.44056(7) 0.0293(3) Uani 1 1 d . .
H9 H 0.1482 0.8111 0.4806 0.035 Uiso 1 1 calc R U
C10 C 0.1669(2) 0.97338(11) 0.42182(7) 0.0316(3) Uani 1 1 d . .
H10 H 0.2145 1.0185 0.4481 0.038 Uiso 1 1 calc R U
C11 C 0.0312(2) 1.01959(10) 0.37168(7) 0.0306(3) Uani 1 1 d . .
H11 H -0.0143 0.9747 0.3448 0.037 Uiso 1 1 calc R U
C12 C -0.0551(2) 1.13481(10) 0.35397(7) 0.0299(3) Uani 1 1 d . .
C13 C -0.2489(2) 1.16037(12) 0.31922(8) 0.0379(3) Uani 1 1 d . .
H13 H -0.3200 1.1046 0.3071 0.045 Uiso 1 1 calc R U
C14 C -0.3369(3) 1.26740(12) 0.30246(8) 0.0445(4) Uani 1 1 d . .
H14 H -0.4668 1.2828 0.2796 0.053 Uiso 1 1 calc R U
C15 C -0.2327(3) 1.35116(12) 0.31952(9) 0.0469(4) Uani 1 1 d . .
H15 H -0.2933 1.4227 0.3093 0.056 Uiso 1 1 calc R U
C16 C -0.0367(3) 1.32777(12) 0.35214(9) 0.0460(4) Uani 1 1 d . .
H16 H 0.0364 1.3845 0.3625 0.055 Uiso 1 1 calc R U
C17 C 0.0510(2) 1.22112(11) 0.36931(8) 0.0373(3) Uani 1 1 d . .
H17 H 0.1823 1.2067 0.3914 0.045 Uiso 1 1 calc R U
O3 O 0.91525(16) 0.91022(8) 0.22900(6) 0.0388(2) Uani 1 1 d . .
O4 O 0.92520(15) 0.72463(7) 0.25995(5) 0.0321(2) Uani 1 1 d . .
C18 C 0.9441(2) 0.82599(11) 0.21039(7) 0.0289(3) Uani 1 1 d . .
C19 C 0.9614(2) 0.63800(10) 0.22262(7) 0.0294(3) Uani 1 1 d . .
H19A H 0.8214 0.6103 0.2151 0.035 Uiso 1 1 calc R U
H19B H 1.0455 0.5761 0.2508 0.035 Uiso 1 1 calc R U
C20 C 1.09168(19) 0.69541(9) 0.14951(7) 0.0243(3) Uani 1 1 d . .
H20 H 1.2476 0.6975 0.1580 0.029 Uiso 1 1 calc R U
C21 C 0.99925(19) 0.81532(10) 0.13327(7) 0.0250(3) Uani 1 1 d . .
C22 C 1.1635(2) 0.90406(10) 0.08821(8) 0.0350(3) Uani 1 1 d . .
H22A H 1.2970 0.8968 0.1119 0.053 Uiso 1 1 calc R U
H22B H 1.0998 0.9767 0.0842 0.053 Uiso 1 1 calc R U
H22C H 1.1975 0.8947 0.0401 0.053 Uiso 1 1 calc R U
C23 C 0.7758(2) 0.82639(11) 0.09926(7) 0.0298(3) Uani 1 1 d . .
H23A H 0.6615 0.7878 0.1365 0.036 Uiso 1 1 calc R U
H23B H 0.7341 0.9045 0.0833 0.036 Uiso 1 1 calc R U
C24 C 0.7893(2) 0.77835(11) 0.03431(7) 0.0362(3) Uani 1 1 d . .
H24A H 0.6465 0.7862 0.0150 0.043 Uiso 1 1 calc R U
H24B H 0.8975 0.8194 -0.0042 0.043 Uiso 1 1 calc R U
C25 C 0.8552(2) 0.65592(11) 0.05758(8) 0.0363(3) Uani 1 1 d . .
H25A H 0.8618 0.6266 0.0156 0.044 Uiso 1 1 calc R U
H25B H 0.7430 0.6147 0.0946 0.044 Uiso 1 1 calc R U
C26 C 1.0806(2) 0.63837(10) 0.08858(7) 0.0286(3) Uani 1 1 d . .
H26 H 1.1933 0.6728 0.0484 0.034 Uiso 1 1 calc R U
C27 C 1.1364(2) 0.51633(10) 0.11540(7) 0.0308(3) Uani 1 1 d . .
H27 H 1.0313 0.4703 0.1482 0.037 Uiso 1 1 calc R U
C28 C 1.3233(2) 0.46904(10) 0.09610(7) 0.0286(3) Uani 1 1 d . .
H28 H 1.4292 0.5166 0.0648 0.034 Uiso 1 1 calc R U
C29 C 1.3822(2) 0.34994(10) 0.11853(7) 0.0271(3) Uani 1 1 d . .
C30 C 1.5984(2) 0.31628(11) 0.10063(7) 0.0318(3) Uani 1 1 d . .
H30 H 1.7036 0.3698 0.0757 0.038 Uiso 1 1 calc R U
C31 C 1.6582(2) 0.20472(11) 0.11943(7) 0.0356(3) Uani 1 1 d . .
H31 H 1.8032 0.1840 0.1077 0.043 Uiso 1 1 calc R U
C32 C 1.5041(2) 0.12394(11) 0.15547(7) 0.0362(3) Uani 1 1 d . .
H32 H 1.5440 0.0489 0.1673 0.043 Uiso 1 1 calc R U
C33 C 1.2887(2) 0.15581(11) 0.17393(8) 0.0367(3) Uani 1 1 d . .
H33 H 1.1840 0.1018 0.1985 0.044 Uiso 1 1 calc R U
C34 C 1.2296(2) 0.26717(10) 0.15600(7) 0.0325(3) Uani 1 1 d . .
H34 H 1.0853 0.2874 0.1691 0.039 Uiso 1 1 calc R U

loop_
_atom_site_aniso_label
_atom_site_aniso_U_11
_atom_site_aniso_U_22
_atom_site_aniso_U_33
_atom_site_aniso_U_23
_atom_site_aniso_U_13
_atom_site_aniso_U_12
O1 0.0323(5) 0.0407(5) 0.0537(6) -0.0251(5) -0.0090(5) 0.0107(4)
O2 0.0279(5) 0.0371(5) 0.0269(4) -0.0109(4) 0.0000(4) 0.0044(4)
C1 0.0176(6) 0.0341(7) 0.0364(7) -0.0124(6) -0.0050(5) 0.0048(5)
C2 0.0263(6) 0.0284(6) 0.0259(6) -0.0078(5) -0.0012(5) 0.0009(5)
C3 0.0180(6) 0.0269(6) 0.0258(6) -0.0062(5) -0.0014(5) 0.0010(5)
C4 0.0201(6) 0.0275(6) 0.0311(6) -0.0051(5) -0.0020(5) 0.0029(5)
C5 0.0306(7) 0.0300(7) 0.0493(8) -0.0005(6) -0.0003(6) -0.0001(6)
C6 0.0241(6) 0.0376(7) 0.0319(7) -0.0060(6) -0.0066(5) 0.0072(5)
C7 0.0331(7) 0.0547(9) 0.0310(7) -0.0101(6) -0.0103(6) 0.0095(6)
C8 0.0356(8) 0.0492(8) 0.0336(7) -0.0173(6) -0.0111(6) 0.0045(6)
C9 0.0272(7) 0.0353(7) 0.0251(6) -0.0092(5) -0.0005(5) 0.0021(5)
C10 0.0317(7) 0.0361(7) 0.0309(7) -0.0168(6) -0.0009(5) 0.0021(5)
C11 0.0285(7) 0.0338(7) 0.0320(7) -0.0140(5) -0.0007(5) 0.0003(5)
C12 0.0285(7) 0.0329(7) 0.0269(6) -0.0091(5) 0.0037(5) 0.0017(5)
C13 0.0347(8) 0.0388(7) 0.0382(8) -0.0075(6) -0.0049(6) -0.0004(6)
C14 0.0349(8) 0.0467(9) 0.0428(8) -0.0010(7) 0.0002(6) 0.0078(7)
C15 0.0534(10) 0.0343(8) 0.0445(9) -0.0045(6) 0.0091(7) 0.0123(7)
C16 0.0585(10) 0.0345(8) 0.0472(9) -0.0171(7) 0.0007(8) 0.0003(7)
C17 0.0393(8) 0.0377(7) 0.0370(7) -0.0149(6) -0.0024(6) 0.0011(6)
O3 0.0319(5) 0.0439(6) 0.0500(6) -0.0286(5) -0.0060(4) 0.0061(4)
O4 0.0287(5) 0.0406(5) 0.0286(5) -0.0134(4) -0.0003(4) 0.0013(4)
C18 0.0187(6) 0.0361(7) 0.0358(7) -0.0160(6) -0.0048(5) 0.0024(5)
C19 0.0280(7) 0.0303(6) 0.0293(6) -0.0081(5) -0.0009(5) -0.0008(5)
C20 0.0183(6) 0.0259(6) 0.0292(6) -0.0090(5) -0.0016(5) 0.0005(5)
C21 0.0200(6) 0.0259(6) 0.0298(6) -0.0097(5) -0.0017(5) 0.0019(5)
C22 0.0297(7) 0.0285(7) 0.0442(8) -0.0078(6) 0.0002(6) -0.0003(5)
C23 0.0233(6) 0.0349(7) 0.0320(7) -0.0104(5) -0.0052(5) 0.0057(5)
C24 0.0336(7) 0.0437(8) 0.0333(7) -0.0128(6) -0.0099(6) 0.0062(6)
C25 0.0392(8) 0.0397(7) 0.0365(7) -0.0188(6) -0.0098(6) 0.0006(6)
C26 0.0294(7) 0.0275(6) 0.0293(6) -0.0104(5) 0.0012(5) 0.0006(5)
C27 0.0331(7) 0.0268(6) 0.0324(7) -0.0104(5) 0.0032(5) -0.0031(5)
C28 0.0289(7) 0.0286(6) 0.0291(6) -0.0094(5) -0.0017(5) -0.0042(5)
C29 0.0272(6) 0.0297(6) 0.0259(6) -0.0101(5) -0.0033(5) 0.0004(5)
C30 0.0276(7) 0.0357(7) 0.0321(7) -0.0109(6) 0.0015(5) -0.0016(5)
C31 0.0295(7) 0.0413(8) 0.0357(7) -0.0129(6) 0.0005(6) 0.0079(6)
C32 0.0409(8) 0.0299(7) 0.0355(7) -0.0075(6) -0.0018(6) 0.0085(6)
C33 0.0355(8) 0.0301(7) 0.0402(8) -0.0053(6) 0.0018(6) -0.0010(6)
C34 0.0270(7) 0.0311(7) 0.0379(7) -0.0087(6) -0.0001(5) 0.0015(5)

loop_
_atom_type_symbol
_atom_type_description
_atom_type_scat_dispersion_real
_atom_type_scat_dispersion_imag
_atom_type_scat_source
C C 0.0033 0.0016 'International Tables Vol C Tables 4.2.6.8 and 6.1.1.4'
H H 0.0000 0.0000 'International Tables Vol C Tables 4.2.6.8 and 6.1.1.4'
O O 0.0106 0.0060 'International Tables Vol C Tables 4.2.6.8 and 6.1.1.4'

loop_
_geom_angle_atom_site_label_1
_geom_angle_atom_site_label_2
_geom_angle_atom_site_label_3
_geom_angle
C1 O2 C2 109.69(9)
O1 C1 O2 121.03(12)
O1 C1 C4 128.58(12)
O2 C1 C4 110.38(10)
O2 C2 H2A 110.8
O2 C2 H2B 110.8
O2 C2 C3 104.72(9)
H2A C2 H2B 108.9
C3 C2 H2A 110.8
C3 C2 H2B 110.8
C2 C3 H3 107.9
C2 C3 C4 101.64(9)
C2 C3 C9 115.94(10)
C4 C3 H3 107.9
C9 C3 H3 107.9
C9 C3 C4 115.05(10)
C1 C4 C3 101.20(9)
C1 C4 C5 111.01(11)
C1 C4 C6 106.07(10)
C3 C4 C6 111.40(10)
C5 C4 C3 114.19(10)
C5 C4 C6 112.15(11)
C4 C5 H5A 109.5
C4 C5 H5B 109.5
C4 C5 H5C 109.5
H5A C5 H5B 109.5
H5A C5 H5C 109.5
H5B C5 H5C 109.5
C4 C6 H6A 109.2
C4 C6 H6B 109.2
H6A C6 H6B 107.9
C7 C6 C4 112.16(10)
C7 C6 H6A 109.2
C7 C6 H6B 109.2
C6 C7 H7A 109.4
C6 C7 H7B 109.4
H7A C7 H7B 108.0
C8 C7 C6 111.01(11)
C8 C7 H7A 109.4
C8 C7 H7B 109.4
C7 C8 H8A 109.3
C7 C8 H8B 109.3
C7 C8 C9 111.55(11)
H8A C8 H8B 108.0
C9 C8 H8A 109.3
C9 C8 H8B 109.3
C3 C9 H9 106.4
C8 C9 C3 112.27(10)
C8 C9 H9 106.4
C10 C9 C3 112.65(10)
C10 C9 C8 112.14(11)
C10 C9 H9 106.4
C9 C10 H10 116.7
C11 C10 C9 126.51(12)
C11 C10 H10 116.7
C10 C11 H11 116.6
C10 C11 C12 126.73(12)
C12 C11 H11 116.6
C13 C12 C11 119.32(12)
C17 C12 C11 122.72(12)
C17 C12 C13 117.95(12)
C12 C13 H13 119.5
C14 C13 C12 121.09(14)
C14 C13 H13 119.5
C13 C14 H14 119.9
C15 C14 C13 120.20(14)
C15 C14 H14 119.9
C14 C15 H15 120.3
C14 C15 C16 119.36(13)
C16 C15 H15 120.3
C15 C16 H16 119.7
C17 C16 C15 120.62(14)
C17 C16 H16 119.7
C12 C17 H17 119.6
C16 C17 C12 120.74(14)
C16 C17 H17 119.6
C18 O4 C19 109.76(9)
O3 C18 O4 121.14(12)
O3 C18 C21 128.02(12)
O4 C18 C21 110.84(10)
O4 C19 H19A 110.8
O4 C19 H19B 110.8
O4 C19 C20 104.57(9)
H19A C19 H19B 108.9
C20 C19 H19A 110.8
C20 C19 H19B 110.8
C19 C20 H20 107.9
C19 C20 C21 102.11(9)
C19 C20 C26 115.11(10)
C21 C20 H20 107.9
C21 C20 C26 115.61(10)
C26 C20 H20 107.9
C18 C21 C20 101.15(9)
C18 C21 C22 111.16(10)
C18 C21 C23 106.23(9)
C20 C21 C23 111.70(10)
C22 C21 C20 114.11(10)
C22 C21 C23 111.73(10)
C21 C22 H22A 109.5
C21 C22 H22B 109.5
C21 C22 H22C 109.5
H22A C22 H22B 109.5
H22A C22 H22C 109.5
H22B C22 H22C 109.5
C21 C23 H23A 109.2
C21 C23 H23B 109.2
H23A C23 H23B 107.9
C24 C23 C21 112.12(10)
C24 C23 H23A 109.2
C24 C23 H23B 109.2
C23 C24 H24A 109.6
C23 C24 H24B 109.6
H24A C24 H24B 108.1
C25 C24 C23 110.42(11)
C25 C24 H24A 109.6
C25 C24 H24B 109.6
C24 C25 H25A 109.2
C24 C25 H25B 109.2
C24 C25 C26 111.88(11)
H25A C25 H25B 107.9
C26 C25 H25A 109.2
C26 C25 H25B 109.2
C20 C26 H26 107.5
C25 C26 C20 112.18(10)
C25 C26 H26 107.5
C27 C26 C20 110.84(10)
C27 C26 C25 111.03(11)
C27 C26 H26 107.5
C26 C27 H27 117.4
C28 C27 C26 125.29(12)
C28 C27 H27 117.4
C27 C28 H28 116.3
C27 C28 C29 127.33(12)
C29 C28 H28 116.3
C30 C29 C28 119.50(11)
C34 C29 C28 122.77(11)
C34 C29 C30 117.71(11)
C29 C30 H30 119.5
C31 C30 C29 121.02(12)
C31 C30 H30 119.5
C30 C31 H31 119.8
C32 C31 C30 120.45(12)
C32 C31 H31 119.8
C31 C32 H32 120.3
C31 C32 C33 119.35(12)
C33 C32 H32 120.3
C32 C33 H33 119.9
C34 C33 C32 120.25(13)
C34 C33 H33 119.9
C29 C34 H34 119.4
C33 C34 C29 121.21(12)
C33 C34 H34 119.4

loop_
_geom_bond_atom_site_label_1
_geom_bond_atom_site_label_2
_geom_bond_distance
O1 C1 1.2035(15)
O2 C1 1.3522(15)
O2 C2 1.4563(14)
C1 C4 1.5161(18)
C2 H2A 0.9700
C2 H2B 0.9700
C2 C3 1.5236(16)
C3 H3 0.9800
C3 C4 1.5362(16)
C3 C9 1.5345(17)
C4 C5 1.5234(18)
C4 C6 1.5493(17)
C5 H5A 0.9600
C5 H5B 0.9600
C5 H5C 0.9600
C6 H6A 0.9700
C6 H6B 0.9700
C6 C7 1.5247(19)
C7 H7A 0.9700
C7 H7B 0.9700
C7 C8 1.5207(19)
C8 H8A 0.9700
C8 H8B 0.9700
C8 C9 1.5328(18)
C9 H9 0.9800
C9 C10 1.5103(17)
C10 H10 0.9300
C10 C11 1.3233(18)
C11 H11 0.9300
C11 C12 1.4729(17)
C12 C13 1.3960(19)
C12 C17 1.3946(19)
C13 H13 0.9300
C13 C14 1.3854(19)
C14 H14 0.9300
C14 C15 1.378(2)
C15 H15 0.9300
C15 C16 1.387(2)
C16 H16 0.9300
C16 C17 1.3802(19)
C17 H17 0.9300
O3 C18 1.2070(14)
O4 C18 1.3480(16)
O4 C19 1.4580(14)
C18 C21 1.5187(17)
C19 H19A 0.9700
C19 H19B 0.9700
C19 C20 1.5228(17)
C20 H20 0.9800
C20 C21 1.5394(15)
C20 C26 1.5399(16)
C21 C22 1.5218(17)
C21 C23 1.5522(16)
C22 H22A 0.9600
C22 H22B 0.9600
C22 H22C 0.9600
C23 H23A 0.9700
C23 H23B 0.9700
C23 C24 1.5213(18)
C24 H24A 0.9700
C24 H24B 0.9700
C24 C25 1.5188(18)
C25 H25A 0.9700
C25 H25B 0.9700
C25 C26 1.5340(18)
C26 H26 0.9800
C26 C27 1.5032(17)
C27 H27 0.9300
C27 C28 1.3247(17)
C28 H28 0.9300
C28 C29 1.4695(17)
C29 C30 1.3996(17)
C29 C34 1.3947(18)
C30 H30 0.9300
C30 C31 1.3827(18)
C31 H31 0.9300
C31 C32 1.379(2)
C32 H32 0.9300
C32 C33 1.3903(19)
C33 H33 0.9300
C33 C34 1.3795(17)
C34 H34 0.9300
